data_7706485
loop_
_publ_author_name
'van Rees, Karlotta'
'Love, Jason B.'

_publ_section_title
;
 Synthesis and complexes of a constrained-cavity Schiff-base dipyrrin
 macrocycle.
;
_journal_issue 5
_journal_name_full 'Dalton transactions (Cambridge, England : 2003)'
_journal_page_first 1610
_journal_page_last 1613
_journal_paper_doi 10.1039/d1dt00175b
_journal_volume 50
_journal_year 2021
_chemical_formula_moiety 'C17 H7 F5 N2 O2'
_chemical_formula_sum 'C17 H7 F5 N2 O2'
_chemical_formula_weight 366.25
_space_group_crystal_system trigonal
_space_group_IT_number 148
_space_group_name_Hall '-R 3'
_space_group_name_H-M_alt 'R -3 :H'
_atom_sites_solution_hydrogens geom
_atom_sites_solution_primary dual
_audit_creation_date 2020-04-03
_audit_creation_method
;
Olex2 1.2
(compiled 2018.05.29 svn.r3508 for OlexSys, GUI svn.r5506)
;
_audit_update_record
;
2021-01-18 deposited with the CCDC.	2021-01-22 downloaded from the CCDC.
;
_cell_angle_alpha 90
_cell_angle_beta 90
_cell_angle_gamma 120
_cell_formula_units_Z 18
_cell_length_a 32.738(2)
_cell_length_b 32.738(2)
_cell_length_c 7.4920(5)
_cell_measurement_reflns_used 3165
_cell_measurement_temperature 170
_cell_measurement_theta_max 21.4020
_cell_measurement_theta_min 3.0740
_cell_volume 6954.0(8)
_computing_cell_refinement 'CrysAlisPro 1.171.38.46 (Rigaku OD, 2015)'
_computing_data_collection 'CrysAlisPro 1.171.38.46 (Rigaku OD, 2015)'
_computing_data_reduction 'CrysAlisPro 1.171.38.46 (Rigaku OD, 2015)'
_computing_molecular_graphics 'Olex2 (Dolomanov et al., 2009)'
_computing_publication_material 'Olex2 (Dolomanov et al., 2009)'
_computing_structure_refinement 'ShelXL (Sheldrick, 2015)'
_computing_structure_solution 'ShelXT (Sheldrick, 2015)'
_diffrn_ambient_temperature 170
_diffrn_detector 'CCD plate'
_diffrn_detector_area_resol_mean 16.1042
_diffrn_detector_type Eos
_diffrn_measured_fraction_theta_full 0.999
_diffrn_measured_fraction_theta_max 0.999
_diffrn_measurement_details
;
List of Runs (angles in degrees, time in seconds):

  # Type    Start    End  Width  t~exp~   \w     \q     \k     \f   Frames
#--------------------------------------------------------------------------
  1  \w    -87.00 -34.00   1.00   15.00    --  -16.53-179.00   0.00   53
  2  \w    -25.00  20.00   1.00   15.00    --  -16.53 -99.00 -60.00   45
  3  \w    -85.00   9.00   1.00   15.00    --  -16.53 -19.00 120.00   94
  4  \w    -76.00  -4.00   1.00   15.00    --  -16.53 136.00  18.59   72
  5  \w      1.00  87.00   1.00   15.00    --   18.25  37.00  90.00   86
  6  \w    -47.00  33.00   1.00   15.00    --   18.25 -57.00-180.00   80
  7  \w      3.00  84.00   1.00   15.00    --   18.25  57.00-180.00   81
  8  \w    -47.00  33.00   1.00   15.00    --   18.25 -57.00 -30.00   80
  9  \w      3.00  84.00   1.00   15.00    --   18.25  57.00 -60.00   81
 10  \w    -82.00  -2.00   1.00   15.00    --  -16.53 -57.00 -60.00   80
 11  \w    -75.00  -3.00   1.00   15.00    --  -16.53 134.00-152.83   72
 12  \w    -25.00  20.00   1.00   15.00    --  -16.53 -99.00-180.00   45
 13  \w      8.00  45.00   1.00   15.00    --   18.25-143.00-124.00   37
 14  \w    -47.00  33.00   1.00   15.00    --   18.25 -57.00 -90.00   80
;
_diffrn_measurement_device 'four-circle diffractometer'
_diffrn_measurement_device_type 'Xcalibur, Eos'
_diffrn_measurement_method '\w scans'
_diffrn_orient_matrix_type 'CrysAlisPro convention (1999,Acta A55,543-557)'
_diffrn_orient_matrix_UB_11 0.0242534000
_diffrn_orient_matrix_UB_12 0.0145713000
_diffrn_orient_matrix_UB_13 -0.0205798000
_diffrn_orient_matrix_UB_21 -0.0024508000
_diffrn_orient_matrix_UB_22 0.0202751000
_diffrn_orient_matrix_UB_23 0.0073752000
_diffrn_orient_matrix_UB_31 0.0056141000
_diffrn_orient_matrix_UB_32 0.0016312000
_diffrn_orient_matrix_UB_33 0.0921013000
_diffrn_radiation_monochromator graphite
_diffrn_radiation_probe x-ray
_diffrn_radiation_type MoK\a
_diffrn_radiation_wavelength 0.71073
_diffrn_reflns_av_R_equivalents 0.1359
_diffrn_reflns_av_unetI/netI 0.0561
_diffrn_reflns_Laue_measured_fraction_full 0.999
_diffrn_reflns_Laue_measured_fraction_max 0.999
_diffrn_reflns_limit_h_max 36
_diffrn_reflns_limit_h_min -36
_diffrn_reflns_limit_k_max 36
_diffrn_reflns_limit_k_min -36
_diffrn_reflns_limit_l_max 8
_diffrn_reflns_limit_l_min -8
_diffrn_reflns_number 39210
_diffrn_reflns_point_group_measured_fraction_full 0.999
_diffrn_reflns_point_group_measured_fraction_max 0.999
_diffrn_reflns_theta_full 23.254
_diffrn_reflns_theta_max 23.254
_diffrn_reflns_theta_min 2.812
_diffrn_source 'fine-focus sealed X-ray tube'
_diffrn_source_type 'Enhance (Mo) X-ray Source'
_exptl_absorpt_coefficient_mu 0.145
_exptl_absorpt_correction_T_max 1.000
_exptl_absorpt_correction_T_min 0.999
_exptl_absorpt_correction_type analytical
_exptl_absorpt_process_details
;
CrysAlisPro 1.171.38.46 (Rigaku Oxford Diffraction, 2015)
Analytical numeric absorption correction using a multifaceted crystal
			model based on expressions derived by R.C. Clark & J.S. Reid.
(Clark, R. C. & Reid, J. S. (1995). Acta Cryst. A51, 887-897)
Empirical absorption correction using spherical harmonics,
 implemented in SCALE3 ABSPACK scaling algorithm.
;
_exptl_crystal_colour 'clear light red'
_exptl_crystal_colour_lustre clear
_exptl_crystal_colour_modifier light
_exptl_crystal_colour_primary red
_exptl_crystal_density_diffrn 1.574
_exptl_crystal_description block
_exptl_crystal_F_000 3312
_exptl_crystal_preparation 'Oxidation of dipyrromethane with DDQ in DCM (dry)'
_exptl_crystal_recrystallization_method 'Grown from a concentrated DCM solution at -30 oC'
_exptl_crystal_size_max 0.185
_exptl_crystal_size_mid 0.072
_exptl_crystal_size_min 0.059
_refine_diff_density_max 0.186
_refine_diff_density_min -0.189
_refine_diff_density_rms 0.046
_refine_ls_extinction_method none
_refine_ls_goodness_of_fit_ref 1.043
_refine_ls_hydrogen_treatment constr
_refine_ls_matrix_type full
_refine_ls_number_parameters 235
_refine_ls_number_reflns 2221
_refine_ls_number_restraints 0
_refine_ls_restrained_S_all 1.043
_refine_ls_R_factor_all 0.0765
_refine_ls_R_factor_gt 0.0458
_refine_ls_shift/su_max 0.001
_refine_ls_shift/su_mean 0.000
_refine_ls_structure_factor_coef Fsqd
_refine_ls_weighting_details 'w=1/[\s^2^(Fo^2^)+(0.0360P)^2^+3.2180P] where P=(Fo^2^+2Fc^2^)/3'
_refine_ls_weighting_scheme calc
_refine_ls_wR_factor_gt 0.0859
_refine_ls_wR_factor_ref 0.0963
_reflns_Friedel_coverage 0.000
_reflns_number_gt 1582
_reflns_number_total 2221
_reflns_threshold_expression 'I > 2\s(I)'
_cod_data_source_file d1dt00175b2.cif
_cod_data_source_block j18008_r(obv)
_cod_depositor_comments 'Adding full bibliography for 7706485--7706489.cif.'
_cod_original_cell_volume 6953.9(11)
_cod_original_sg_symbol_H-M 'R -3'
_cod_database_code 7706485
_shelx_shelxl_version_number 2018/3
_chemical_oxdiff_formula 'C17 F5 O2 N2 H7'
_shelx_space_group_comment
;
The symmetry employed for this shelxl refinement is uniquely defined
by the following loop, which should always be used as a source of
symmetry information in preference to the above space-group names.
They are only intended as comments.
;
_reflns_odcompleteness_completeness 99.87
_reflns_odcompleteness_iscentric 1
_reflns_odcompleteness_theta 23.21
_olex2_refinement_description
;
1. Fixed Uiso
 At 1.2 times of:
  All C(H) groups, All N(H) groups
2.a Aromatic/amide H refined with riding coordinates:
 N1(H4), C14(H5), C3(H2), C4(H3), C17(H7), C15(H6), C1(H1)
3. Residual lattive electron density (presumably from highly disordered lattive solvent)
was modelled using the "solvent mask" feature on Olex2 (75 electrons/cell).
;
_smtbx_masks_special_details
;
A solvent mask was calculated and 75 electrons were found in 
a volume of 420\%A^3^ in 1 void per unit cell.
This is consistent with the presence of 0.5[H2O] per Formula 
Unit which account for 90 electrons per unit cell.
;
_olex2_submission_special_instructions 'No special instructions were received'
_oxdiff_exptl_absorpt_empirical_details
;
Empirical correction (ABSPACK) includes:
- Absorption correction using spherical harmonics
- Frame scaling
;
_oxdiff_exptl_absorpt_empirical_full_max 1.175
_oxdiff_exptl_absorpt_empirical_full_min 0.893

loop_
_space_group_symop_operation_xyz
'x, y, z'
'-y, x-y, z'
'-x+y, -x, z'
'x+2/3, y+1/3, z+1/3'
'-y+2/3, x-y+1/3, z+1/3'
'-x+y+2/3, -x+1/3, z+1/3'
'x+1/3, y+2/3, z+2/3'
'-y+1/3, x-y+2/3, z+2/3'
'-x+y+1/3, -x+2/3, z+2/3'
'-x, -y, -z'
'y, -x+y, -z'
'x-y, x, -z'
'-x+2/3, -y+1/3, -z+1/3'
'y+2/3, -x+y+1/3, -z+1/3'
'x-y+2/3, x+1/3, -z+1/3'
'-x+1/3, -y+2/3, -z+2/3'
'y+1/3, -x+y+2/3, -z+2/3'
'x-y+1/3, x+2/3, -z+2/3'

loop_
_atom_site_label
_atom_site_type_symbol
_atom_site_fract_x
_atom_site_fract_y
_atom_site_fract_z
_atom_site_U_iso_or_equiv
_atom_site_adp_type
_atom_site_occupancy
_atom_site_site_symmetry_order
_atom_site_calc_flag
_atom_site_refinement_flags_posn
_atom_site_refinement_flags_adp
_atom_site_refinement_flags_occupancy
_atom_site_disorder_assembly
_atom_site_disorder_group
F5 F 0.52717(6) 0.72244(5) 0.80692(19) 0.0368(5) Uani 1 1 d . . . . .
F4 F 0.43844(6) 0.65057(6) 0.7599(2) 0.0429(5) Uani 1 1 d . . . . .
F1 F 0.54724(6) 0.73802(6) 0.1819(2) 0.0430(5) Uani 1 1 d . . . . .
F2 F 0.45822(6) 0.66716(6) 0.1384(2) 0.0481(5) Uani 1 1 d . . . . .
F3 F 0.40393(6) 0.62318(6) 0.4264(2) 0.0523(5) Uani 1 1 d . . . . .
O2 O 0.76433(8) 0.80834(8) 0.8400(3) 0.0508(6) Uani 1 1 d . . . . .
N1 N 0.63529(8) 0.86035(8) 0.4662(3) 0.0281(6) Uani 1 1 d . . . . .
H4 H 0.661496 0.864132 0.507210 0.034 Uiso 1 1 calc R . . . .
N2 N 0.66814(8) 0.80822(8) 0.6313(3) 0.0293(6) Uani 1 1 d . . . . .
O1 O 0.70564(9) 0.95806(8) 0.4498(3) 0.0566(7) Uani 1 1 d . . . . .
C6 C 0.58809(9) 0.77445(10) 0.5204(3) 0.0238(7) Uani 1 1 d . . . . .
C5 C 0.59423(10) 0.81851(10) 0.4567(3) 0.0265(7) Uani 1 1 d . . . . .
C12 C 0.51121(10) 0.70925(10) 0.6392(3) 0.0257(7) Uani 1 1 d . . . . .
C7 C 0.54036(9) 0.73296(9) 0.4960(3) 0.0249(7) Uani 1 1 d . . . . .
C13 C 0.62289(10) 0.76947(10) 0.6027(3) 0.0263(7) Uani 1 1 d . . . . .
C11 C 0.46587(10) 0.67288(10) 0.6184(4) 0.0291(7) Uani 1 1 d . . . . .
C2 C 0.62857(11) 0.89531(10) 0.4009(4) 0.0300(7) Uani 1 1 d . . . . .
C16 C 0.69164(10) 0.79067(10) 0.7120(3) 0.0296(7) Uani 1 1 d . . . . .
C10 C 0.44811(10) 0.65887(10) 0.4495(4) 0.0338(8) Uani 1 1 d . . . . .
C8 C 0.52103(11) 0.71723(10) 0.3278(4) 0.0300(7) Uani 1 1 d . . . . .
C9 C 0.47577(11) 0.68121(10) 0.3034(4) 0.0327(8) Uani 1 1 d . . . . .
C14 C 0.62071(11) 0.72694(10) 0.6713(4) 0.0323(7) Uani 1 1 d . . . . .
H5 H 0.594838 0.696554 0.668237 0.039 Uiso 1 1 calc R . . . .
C3 C 0.58237(11) 0.87562(11) 0.3471(4) 0.0348(8) Uani 1 1 d . . . . .
H2 H 0.568419 0.891562 0.296242 0.042 Uiso 1 1 calc R . . . .
C4 C 0.56047(10) 0.82787(11) 0.3824(4) 0.0328(8) Uani 1 1 d . . . . .
H3 H 0.528986 0.805877 0.360715 0.039 Uiso 1 1 calc R . . . .
C17 C 0.74124(11) 0.82171(12) 0.7611(4) 0.0372(8) Uani 1 1 d . . . . .
H7 H 0.755538 0.853376 0.729446 0.045 Uiso 1 1 calc R . . . .
C15 C 0.66351(11) 0.74018(11) 0.7403(4) 0.0359(8) Uani 1 1 d . . . . .
H6 H 0.673110 0.720867 0.794975 0.043 Uiso 1 1 calc R . . . .
C1 C 0.66595(12) 0.94355(11) 0.3946(4) 0.0413(8) Uani 1 1 d . . . . .
H1 H 0.659144 0.965420 0.344087 0.050 Uiso 1 1 calc R . . . .

loop_
_atom_site_aniso_label
_atom_site_aniso_U_11
_atom_site_aniso_U_22
_atom_site_aniso_U_33
_atom_site_aniso_U_23
_atom_site_aniso_U_13
_atom_site_aniso_U_12
F5 0.0344(10) 0.0399(11) 0.0294(9) -0.0013(8) -0.0008(8) 0.0135(9)
F4 0.0341(11) 0.0355(11) 0.0460(10) 0.0085(9) 0.0070(8) 0.0075(9)
F1 0.0454(12) 0.0488(12) 0.0281(9) -0.0011(8) 0.0017(8) 0.0185(10)
F2 0.0524(13) 0.0476(12) 0.0403(11) -0.0154(9) -0.0193(9) 0.0221(10)
F3 0.0377(12) 0.0354(12) 0.0643(12) -0.0045(9) -0.0129(9) 0.0037(10)
O2 0.0405(15) 0.0682(18) 0.0507(14) -0.0016(12) -0.0095(11) 0.0326(14)
N1 0.0259(15) 0.0251(15) 0.0312(14) -0.0017(11) -0.0030(11) 0.0111(13)
N2 0.0279(15) 0.0336(16) 0.0278(13) -0.0035(11) -0.0026(11) 0.0164(14)
O1 0.0496(17) 0.0400(15) 0.0644(16) -0.0065(12) -0.0151(13) 0.0107(13)
C6 0.0235(17) 0.0271(18) 0.0195(15) -0.0016(12) 0.0015(12) 0.0118(15)
C5 0.0250(18) 0.0253(18) 0.0265(16) -0.0002(13) -0.0010(13) 0.0107(15)
C12 0.0289(19) 0.0242(17) 0.0250(16) -0.0035(13) -0.0056(14) 0.0140(16)
C7 0.0249(18) 0.0246(17) 0.0277(16) -0.0030(13) -0.0042(13) 0.0142(15)
C13 0.0257(18) 0.0268(18) 0.0246(15) -0.0007(13) 0.0006(13) 0.0119(16)
C11 0.0292(19) 0.0245(18) 0.0344(18) 0.0021(14) 0.0013(15) 0.0140(16)
C2 0.033(2) 0.0234(18) 0.0299(16) 0.0019(14) 0.0049(14) 0.0115(16)
C16 0.0307(19) 0.037(2) 0.0252(16) -0.0013(14) 0.0012(14) 0.0203(17)
C10 0.0243(19) 0.0194(18) 0.053(2) -0.0033(15) -0.0070(16) 0.0076(16)
C8 0.034(2) 0.0296(18) 0.0273(17) 0.0011(14) 0.0033(15) 0.0165(17)
C9 0.040(2) 0.0300(19) 0.0303(18) -0.0092(15) -0.0108(16) 0.0186(17)
C14 0.0320(19) 0.0263(19) 0.0369(17) 0.0020(14) -0.0008(14) 0.0133(16)
C3 0.038(2) 0.036(2) 0.0374(18) 0.0027(15) -0.0015(15) 0.0235(18)
C4 0.0267(18) 0.034(2) 0.0352(18) 0.0009(14) -0.0032(14) 0.0134(16)
C17 0.035(2) 0.047(2) 0.0297(18) -0.0037(15) -0.0019(15) 0.0203(18)
C15 0.040(2) 0.037(2) 0.0371(18) 0.0033(15) -0.0013(15) 0.0237(17)
C1 0.050(2) 0.037(2) 0.0373(19) -0.0005(15) -0.0004(17) 0.022(2)

loop_
_atom_type_symbol
_atom_type_description
_atom_type_scat_dispersion_real
_atom_type_scat_dispersion_imag
_atom_type_scat_source
C C 0.0033 0.0016 'International Tables Vol C Tables 4.2.6.8 and 6.1.1.4'
H H 0.0000 0.0000 'International Tables Vol C Tables 4.2.6.8 and 6.1.1.4'
F F 0.0171 0.0103 'International Tables Vol C Tables 4.2.6.8 and 6.1.1.4'
N N 0.0061 0.0033 'International Tables Vol C Tables 4.2.6.8 and 6.1.1.4'
O O 0.0106 0.0060 'International Tables Vol C Tables 4.2.6.8 and 6.1.1.4'

loop_
_exptl_crystal_face_index_h
_exptl_crystal_face_index_k
_exptl_crystal_face_index_l
_exptl_crystal_face_perp_dist
-13 45 0 0.0377
-10 3 -10 0.0918
43 -6 0 0.0322
-43 6 0 0.0322
-41 6 3 0.0279
31 -4 -7 0.0638
45 -31 1 0.0187
-39 40 2 0.0344
-39 37 -3 0.0425
23 -46 1 0.0165
8 -7 10 0.0798

loop_
_geom_angle_atom_site_label_1
_geom_angle_atom_site_label_2
_geom_angle_atom_site_label_3
_geom_angle
_geom_angle_site_symmetry_1
_geom_angle_site_symmetry_3
_geom_angle_publ_flag
C5 N1 C2 109.6(2) . . ?
C16 N2 C13 105.0(2) . . ?
C5 C6 C7 115.7(2) . . ?
C13 C6 C5 124.1(3) . . ?
C13 C6 C7 120.2(2) . . ?
N1 C5 C6 124.5(3) . . ?
N1 C5 C4 106.9(2) . . ?
C4 C5 C6 128.5(3) . . ?
F5 C12 C7 119.6(2) . . ?
F5 C12 C11 117.6(2) . . ?
C11 C12 C7 122.8(2) . . ?
C12 C7 C6 122.1(2) . . ?
C12 C7 C8 115.9(3) . . ?
C8 C7 C6 121.9(2) . . ?
N2 C13 C14 109.6(2) . . ?
C6 C13 N2 121.6(3) . . ?
C6 C13 C14 128.8(3) . . ?
F4 C11 C12 121.4(3) . . ?
F4 C11 C10 119.3(3) . . ?
C12 C11 C10 119.3(3) . . ?
N1 C2 C3 108.3(3) . . ?
N1 C2 C1 122.0(3) . . ?
C3 C2 C1 129.7(3) . . ?
N2 C16 C17 119.9(3) . . ?
N2 C16 C15 112.9(3) . . ?
C15 C16 C17 127.2(3) . . ?
F3 C10 C11 120.1(3) . . ?
F3 C10 C9 119.8(3) . . ?
C11 C10 C9 120.0(3) . . ?
F1 C8 C7 119.5(3) . . ?
F1 C8 C9 118.0(2) . . ?
C9 C8 C7 122.5(3) . . ?
F2 C9 C10 119.7(3) . . ?
F2 C9 C8 120.8(3) . . ?
C8 C9 C10 119.6(3) . . ?
C15 C14 C13 106.4(3) . . ?
C2 C3 C4 107.5(3) . . ?
C3 C4 C5 107.7(3) . . ?
O2 C17 C16 123.4(3) . . ?
C14 C15 C16 106.0(3) . . ?
O1 C1 C2 125.2(3) . . ?

loop_
_geom_bond_atom_site_label_1
_geom_bond_atom_site_label_2
_geom_bond_distance
_geom_bond_site_symmetry_2
_geom_bond_publ_flag
F5 C12 1.346(3) . ?
F4 C11 1.345(3) . ?
F1 C8 1.346(3) . ?
F2 C9 1.344(3) . ?
F3 C10 1.341(3) . ?
O2 C17 1.202(3) . ?
N1 C5 1.359(3) . ?
N1 C2 1.360(3) . ?
N2 C13 1.404(3) . ?
N2 C16 1.315(3) . ?
O1 C1 1.212(4) . ?
C6 C5 1.435(4) . ?
C6 C7 1.483(4) . ?
C6 C13 1.375(4) . ?
C5 C4 1.401(4) . ?
C12 C7 1.387(4) . ?
C12 C11 1.370(4) . ?
C7 C8 1.388(4) . ?
C13 C14 1.452(4) . ?
C11 C10 1.372(4) . ?
C2 C3 1.375(4) . ?
C2 C1 1.436(4) . ?
C16 C17 1.468(4) . ?
C16 C15 1.450(4) . ?
C10 C9 1.375(4) . ?
C8 C9 1.368(4) . ?
C14 C15 1.346(4) . ?
C3 C4 1.381(4) . ?

loop_
_exptl_oxdiff_crystal_face_indexfrac_h
_exptl_oxdiff_crystal_face_indexfrac_k
_exptl_oxdiff_crystal_face_indexfrac_l
_exptl_oxdiff_crystal_face_x
_exptl_oxdiff_crystal_face_y
_exptl_oxdiff_crystal_face_z
-12.9903 44.9968 0.0018 0.3406 0.9442 0.0006
-10.0054 3.0131 -10.0001 0.0070 0.0119 -0.9723
43.0066 -6.0197 -0.0007 0.9554 -0.2275 0.2316
-43.0066 6.0197 0.0007 -0.9554 0.2275 -0.2316
-41.0050 6.0160 3.0008 -0.9686 0.2446 0.0560
31.0019 -4.0081 -7.0007 0.8376 -0.2089 -0.4773
45.0007 -31.0162 0.9983 0.6189 -0.7318 0.2940
-38.9958 40.0087 2.0020 -0.4040 0.9215 0.0307
-38.9987 37.0138 -2.9983 -0.3448 0.8239 -0.4347
22.9923 -46.0023 0.9981 -0.1332 -0.9817 0.1460
8.0039 -7.0112 9.9999 -0.1138 -0.0880 0.9545

loop_
_smtbx_masks_void_nr
_smtbx_masks_void_average_x
_smtbx_masks_void_average_y
_smtbx_masks_void_average_z
_smtbx_masks_void_volume
_smtbx_masks_void_count_electrons
_smtbx_masks_void_content
1 0.000 0.000 -0.672 139.6 24.7 '3 water'
2 0.333 0.667 -0.121 139.6 24.7 '3 water'
3 0.667 0.333 -0.312 139.6 24.7 '3 water'
